data_7055787
loop_
_publ_author_name
'Yang, Jin'

_publ_section_title
;
 Mono- and dinuclear palladium(ii) complexes containing both
 N-heterocyclic carbenes and tetrazole ligands as catalysts for Hiyama
 coupling
;
_journal_issue 11
_journal_name_full 'New J. Chem.'
_journal_page_first 9739
_journal_paper_doi 10.1039/C6NJ02320G
_journal_volume 40
_journal_year 2016
_chemical_formula_moiety 'C61 H77 Cl3 N8 Pd2'
_chemical_formula_sum 'C61 H77 Cl3 N8 Pd2'
_chemical_formula_weight 1241.46
_chemical_name_systematic
; 
 ? 
;
_space_group_IT_number 2
_symmetry_cell_setting triclinic
_symmetry_space_group_name_Hall '-P 1'
_symmetry_space_group_name_H-M 'P -1'
_atom_sites_solution_hydrogens geom
_atom_sites_solution_primary direct
_atom_sites_solution_secondary difmap
_audit_creation_method SHELXL-97
_audit_update_record
;
2016-07-21 deposited with the CCDC.
2016-09-30 downloaded from the CCDC.
;
_cell_angle_alpha 79.27(2)
_cell_angle_beta 85.87(2)
_cell_angle_gamma 81.40(2)
_cell_formula_units_Z 2
_cell_length_a 12.632(16)
_cell_length_b 15.50(2)
_cell_length_c 19.61(3)
_cell_measurement_reflns_used 3939
_cell_measurement_temperature 296(2)
_cell_measurement_theta_max 23.6311
_cell_measurement_theta_min 2.1162
_cell_volume 3726(9)
_computing_cell_refinement 'Bruker SMART'
_computing_data_collection 'Bruker SMART APEX II'
_computing_data_reduction 'Bruker SAINT'
_computing_molecular_graphics 'Bruker SHELXTL'
_computing_publication_material 'Bruker SHELXTL'
_computing_structure_refinement 'SHELXL-97 (Sheldrick, 2008)'
_computing_structure_solution 'SHELXS-97 (Sheldrick, 2008)'
_diffrn_ambient_temperature 296(2)
_diffrn_measured_fraction_theta_full 0.969
_diffrn_measured_fraction_theta_max 0.969
_diffrn_measurement_device_type 'Bruker APEX II area detector'
_diffrn_measurement_method '\w scans'
_diffrn_radiation_monochromator graphite
_diffrn_radiation_source 'fine-focus sealed tube'
_diffrn_radiation_type MoK\a
_diffrn_radiation_wavelength 0.71073
_diffrn_reflns_av_R_equivalents 0.0604
_diffrn_reflns_av_unetI/netI 0.1945
_diffrn_reflns_limit_h_max 15
_diffrn_reflns_limit_h_min -14
_diffrn_reflns_limit_k_max 18
_diffrn_reflns_limit_k_min -18
_diffrn_reflns_limit_l_max 21
_diffrn_reflns_limit_l_min -23
_diffrn_reflns_number 17714
_diffrn_reflns_theta_full 25.00
_diffrn_reflns_theta_max 25.00
_diffrn_reflns_theta_min 1.86
_exptl_absorpt_coefficient_mu 0.626
_exptl_absorpt_correction_T_max 0.9175
_exptl_absorpt_correction_T_min 0.8643
_exptl_absorpt_correction_type multi-scan
_exptl_absorpt_process_details SADABS
_exptl_crystal_colour yellow
_exptl_crystal_density_diffrn 1.107
_exptl_crystal_density_method 'not measured'
_exptl_crystal_description block
_exptl_crystal_F_000 1284
_exptl_crystal_size_max 0.24
_exptl_crystal_size_mid 0.18
_exptl_crystal_size_min 0.14
_platon_squeeze_details
;
During the refinement, there are very large solvent accessible voids 
in the structure. However, no suitable model for any solvent could be 
found in difference Fourier syntheses. Attempts made to model the solvent 
molecule were not successful.The SQUEEZE option in PLATON (Spek, 2003) 
indicated there was a solvent cavity of volume 806.9 \%A^3^ containing 
approximately 268 electrons, ca. 4 CHCl3 molecules based on the solvents 
and each host molecule was distributed 2 CHCl3 molecules. In the final 
cycles of refinement, this contribution to the electron density was 
removed from the observed data. The density, the F(000) value, the molecular 
weight and the formula are given without taking into account the results 
obtained with the SQUEEZE option PLATON (Spek, 2003). 
References:
Spek, A. L. (2003). J. Appl. Cryst. 36, 7-13
;
_refine_diff_density_max 1.461
_refine_diff_density_min -1.167
_refine_diff_density_rms 0.106
_refine_ls_extinction_method none
_refine_ls_goodness_of_fit_ref 1.021
_refine_ls_hydrogen_treatment constr
_refine_ls_matrix_type full
_refine_ls_number_parameters 672
_refine_ls_number_reflns 12702
_refine_ls_number_restraints 16
_refine_ls_restrained_S_all 1.023
_refine_ls_R_factor_all 0.1633
_refine_ls_R_factor_gt 0.0734
_refine_ls_shift/su_max 0.001
_refine_ls_shift/su_mean 0.000
_refine_ls_structure_factor_coef Fsqd
_refine_ls_weighting_details 'calc w=1/[\s^2^(Fo^2^)+(0.0000P)^2^+0.0000P] where P=(Fo^2^+2Fc^2^)/3'
_refine_ls_weighting_scheme calc
_refine_ls_wR_factor_gt 0.1225
_refine_ls_wR_factor_ref 0.1359
_reflns_number_gt 5814
_reflns_number_total 12702
_reflns_threshold_expression >2sigma(I)
_cod_data_source_file c6nj02320g2.cif
_cod_data_source_block 5
_cod_depositor_comments
;
The following automatic conversions were performed:

'_symmetry_cell_setting' value 'Triclinic' changed to 'triclinic'
according to
/usr/data/users/saulius/crontab/automatic-downloads/rss-feeds/RSC/lib/dictionaries/cif_core.dic
dictionary named 'cif_core.dic' version 2.4.2 from 2011-04-26.

'_exptl_absorpt_correction_type' value 'Multi-scan' changed to
'multi-scan' according to
/usr/data/users/saulius/crontab/automatic-downloads/rss-feeds/RSC/lib/dictionaries/cif_core.dic
dictionary named 'cif_core.dic' version 2.4.2 from 2011-04-26.

Automatic conversion script
Id: cif_fix_values 4268 2015-11-12 08:31:59Z antanas 

 Adding full bibliography for 7055783--7055788.cif.
;
_cod_original_cell_volume 3725(8)
_cod_original_sg_symbol_Hall '-P 1 '
_cod_database_code 7055787

loop_
_symmetry_equiv_pos_as_xyz
'x, y, z'
'-x, -y, -z'

loop_
_atom_site_label
_atom_site_type_symbol
_atom_site_fract_x
_atom_site_fract_y
_atom_site_fract_z
_atom_site_U_iso_or_equiv
_atom_site_adp_type
_atom_site_occupancy
_atom_site_symmetry_multiplicity
_atom_site_calc_flag
_atom_site_refinement_flags
_atom_site_disorder_assembly
_atom_site_disorder_group
Pd1 Pd 0.67573(5) 1.08368(4) 0.23893(3) 0.0430(2) Uani 1 1 d . A 1
Pd2 Pd 0.71487(4) 0.85330(3) 0.34120(3) 0.04024(19) Uani 1 1 d . A 1
N1 N 0.4451(5) 1.1656(4) 0.2580(3) 0.0525(18) Uani 1 1 d . A 1
N2 N 0.5568(5) 1.2629(4) 0.2576(3) 0.0525(18) Uani 1 1 d . A 1
N3 N 0.7610(5) 0.6856(4) 0.2819(3) 0.0451(16) Uani 1 1 d . A 1
N4 N 0.8573(4) 0.6781(4) 0.3712(3) 0.0436(16) Uani 1 1 d . A 1
N5 N 0.8880(4) 0.9948(4) 0.1793(3) 0.0505(18) Uani 1 1 d U A 1
N6 N 0.8059(5) 0.9845(4) 0.2239(3) 0.0488(17) Uani 1 1 d . A 1
N7 N 0.8118(4) 0.9031(4) 0.2575(3) 0.0350(15) Uani 1 1 d . A 1
N8 N 0.8997(5) 0.8550(4) 0.2326(3) 0.0514(18) Uani 1 1 d . A 1
Cl1 Cl 0.71341(18) 1.16439(13) 0.13127(11) 0.0730(7) Uani 1 1 d . A 1
Cl2 Cl 0.63701(16) 1.00246(11) 0.34875(9) 0.0508(5) Uani 1 1 d . A 1
Cl3 Cl 0.61921(16) 0.80031(12) 0.43975(10) 0.0615(6) Uani 1 1 d . A 1
C1 C 0.5503(6) 1.1742(4) 0.2533(3) 0.042(2) Uani 1 1 d . A 1
C2 C 0.3863(7) 1.2487(6) 0.2658(5) 0.078(3) Uani 1 1 d . A 1
H2 H 0.3119 1.2603 0.2695 0.093 Uiso 1 1 calc R A 1
C3 C 0.4510(7) 1.3069(6) 0.2670(5) 0.079(3) Uani 1 1 d . A 1
H3 H 0.4317 1.3655 0.2729 0.094 Uiso 1 1 calc R A 1
C4 C 0.4033(6) 1.0865(5) 0.2525(5) 0.048(2) Uani 1 1 d . A 1
C5 C 0.4023(7) 1.0640(7) 0.1891(6) 0.074(3) Uani 1 1 d U A 1
C6 C 0.3552(10) 0.9896(10) 0.1827(7) 0.126(5) Uani 1 1 d . A 1
H6 H 0.3523 0.9739 0.1395 0.151 Uiso 1 1 calc R A 1
C7 C 0.3131(11) 0.9397(9) 0.2421(9) 0.144(6) Uani 1 1 d U A 1
H7 H 0.2838 0.8893 0.2382 0.173 Uiso 1 1 calc R A 1
C8 C 0.3136(9) 0.9632(7) 0.3070(6) 0.110(4) Uani 1 1 d U A 1
H8 H 0.2845 0.9289 0.3459 0.132 Uiso 1 1 calc R A 1
C9 C 0.3590(7) 1.0403(6) 0.3141(5) 0.065(3) Uani 1 1 d . A 1
C10 C 0.4416(9) 1.1192(8) 0.1223(6) 0.113(4) Uani 1 1 d U A 1
H10 H 0.4967 1.1499 0.1363 0.136 Uiso 1 1 calc R A 1
C11 C 0.3485(11) 1.1976(10) 0.0904(6) 0.184(7) Uani 1 1 d . A 1
H11A H 0.2957 1.1723 0.0706 0.276 Uiso 1 1 calc R A 1
H11B H 0.3797 1.2391 0.0550 0.276 Uiso 1 1 calc R A 1
H11C H 0.3152 1.2275 0.1267 0.276 Uiso 1 1 calc R A 1
C12 C 0.4979(11) 1.0692(10) 0.0639(6) 0.183(7) Uani 1 1 d . A 1
H12A H 0.5463 1.0189 0.0844 0.275 Uiso 1 1 calc R A 1
H12B H 0.5370 1.1086 0.0315 0.275 Uiso 1 1 calc R A 1
H12C H 0.4447 1.0496 0.0400 0.275 Uiso 1 1 calc R A 1
C13 C 0.3568(7) 1.0684(6) 0.3845(5) 0.074(3) Uani 1 1 d . A 1
H13 H 0.4089 1.1099 0.3824 0.089 Uiso 1 1 calc R A 1
C14 C 0.2423(7) 1.1168(7) 0.4026(5) 0.116(4) Uani 1 1 d . A 1
H14A H 0.2202 1.1631 0.3645 0.174 Uiso 1 1 calc R A 1
H14B H 0.2450 1.1420 0.4435 0.174 Uiso 1 1 calc R A 1
H14C H 0.1920 1.0749 0.4108 0.174 Uiso 1 1 calc R A 1
C15 C 0.3838(8) 0.9887(6) 0.4468(5) 0.112(4) Uani 1 1 d . A 1
H15A H 0.3284 0.9513 0.4530 0.168 Uiso 1 1 calc R A 1
H15B H 0.3881 1.0116 0.4886 0.168 Uiso 1 1 calc R A 1
H15C H 0.4512 0.9548 0.4366 0.168 Uiso 1 1 calc R A 1
C16 C 0.6495(4) 1.3056(4) 0.2548(4) 0.055(2) Uani 1 1 d G A 1
C17 C 0.6773(6) 1.3642(4) 0.1959(3) 0.084(3) Uani 1 1 d G A 1
C18 C 0.7682(7) 1.4053(4) 0.1945(4) 0.115(4) Uani 1 1 d GU A 1
H18 H 0.7868 1.4446 0.1551 0.138 Uiso 1 1 calc R A 1
C19 C 0.8313(5) 1.3877(4) 0.2520(5) 0.119(4) Uani 1 1 d GU A 1
H19 H 0.8921 1.4152 0.2511 0.143 Uiso 1 1 calc R A 1
C20 C 0.8034(5) 1.3290(5) 0.3110(4) 0.096(3) Uani 1 1 d G A 1
H20 H 0.8456 1.3173 0.3495 0.115 Uiso 1 1 calc R A 1
C21 C 0.7125(5) 1.2880(4) 0.3124(3) 0.063(2) Uani 1 1 d G A 1
C22 C 0.6014(12) 1.3929(7) 0.1319(6) 0.140(5) Uani 1 1 d U A 1
H22 H 0.5530 1.3483 0.1348 0.168 Uiso 1 1 calc R A 1
C23 C 0.6686(15) 1.3972(9) 0.0587(6) 0.216(9) Uani 1 1 d U A 1
H23A H 0.6242 1.3873 0.0240 0.325 Uiso 1 1 calc R A 1
H23B H 0.7302 1.3523 0.0633 0.325 Uiso 1 1 calc R A 1
H23C H 0.6915 1.4545 0.0451 0.325 Uiso 1 1 calc R A 1
C24 C 0.5313(12) 1.4851(7) 0.1329(6) 0.181(7) Uani 1 1 d . A 1
H24A H 0.4872 1.4999 0.0934 0.271 Uiso 1 1 calc R A 1
H24B H 0.5772 1.5297 0.1311 0.271 Uiso 1 1 calc R A 1
H24C H 0.4866 1.4822 0.1747 0.271 Uiso 1 1 calc R A 1
C25 C 0.6841(7) 1.2233(5) 0.3804(5) 0.069(3) Uani 1 1 d . A 1
H25 H 0.6288 1.1899 0.3705 0.082 Uiso 1 1 calc R A 1
C26 C 0.7840(9) 1.1569(7) 0.4048(5) 0.137(5) Uani 1 1 d . A 1
H26A H 0.8265 1.1418 0.3650 0.205 Uiso 1 1 calc R A 1
H26B H 0.7616 1.1042 0.4324 0.205 Uiso 1 1 calc R A 1
H26C H 0.8258 1.1834 0.4320 0.205 Uiso 1 1 calc R A 1
C27 C 0.6417(12) 1.2726(8) 0.4383(6) 0.164(6) Uani 1 1 d . A 1
H27A H 0.6251 1.2310 0.4790 0.247 Uiso 1 1 calc R A 1
H27B H 0.5780 1.3123 0.4243 0.247 Uiso 1 1 calc R A 1
H27C H 0.6949 1.3060 0.4485 0.247 Uiso 1 1 calc R A 1
C28 C 0.7758(6) 0.7301(4) 0.3325(4) 0.043(2) Uani 1 1 d . A 1
C29 C 0.8323(7) 0.6062(5) 0.2875(5) 0.071(3) Uani 1 1 d . A 1
H29 H 0.8373 0.5645 0.2585 0.085 Uiso 1 1 calc R A 1
C30 C 0.8921(7) 0.6011(5) 0.3423(5) 0.064(3) Uani 1 1 d . A 1
H30 H 0.9461 0.5557 0.3583 0.077 Uiso 1 1 calc R A 1
C31 C 0.6737(7) 0.7066(5) 0.2349(5) 0.050(2) Uani 1 1 d . A 1
C32 C 0.6912(8) 0.7390(6) 0.1657(5) 0.070(3) Uani 1 1 d . A 1
C33 C 0.6015(10) 0.7576(8) 0.1220(5) 0.113(4) Uani 1 1 d . A 1
H33 H 0.6096 0.7781 0.0745 0.136 Uiso 1 1 calc R A 1
C34 C 0.5005(10) 0.7436(9) 0.1539(8) 0.128(5) Uani 1 1 d . A 1
H34 H 0.4408 0.7594 0.1268 0.154 Uiso 1 1 calc R A 1
C35 C 0.4856(8) 0.7089(7) 0.2209(6) 0.095(4) Uani 1 1 d . A 1
H35 H 0.4176 0.6974 0.2382 0.114 Uiso 1 1 calc R A 1
C36 C 0.5702(7) 0.6898(5) 0.2650(5) 0.058(2) Uani 1 1 d . A 1
C37 C 0.8010(9) 0.7496(7) 0.1314(5) 0.088(3) Uani 1 1 d . A 1
H37 H 0.8502 0.7462 0.1686 0.105 Uiso 1 1 calc R A 1
C38 C 0.8059(9) 0.8427(7) 0.0805(5) 0.113(4) Uani 1 1 d . A 1
H38A H 0.7611 0.8469 0.0422 0.170 Uiso 1 1 calc R A 1
H38B H 0.8784 0.8468 0.0635 0.170 Uiso 1 1 calc R A 1
H38C H 0.7810 0.8901 0.1055 0.170 Uiso 1 1 calc R A 1
C39 C 0.8444(9) 0.6695(8) 0.0903(6) 0.139(5) Uani 1 1 d . A 1
H39A H 0.8437 0.6139 0.1214 0.208 Uiso 1 1 calc R A 1
H39B H 0.9164 0.6750 0.0724 0.208 Uiso 1 1 calc R A 1
H39C H 0.7992 0.6719 0.0525 0.208 Uiso 1 1 calc R A 1
C40 C 0.5513(6) 0.6436(6) 0.3383(5) 0.065(2) Uani 1 1 d . A 1
H40 H 0.6069 0.6567 0.3657 0.079 Uiso 1 1 calc R A 1
C41 C 0.4406(7) 0.6744(7) 0.3745(5) 0.114(4) Uani 1 1 d . A 1
H41A H 0.4289 0.7379 0.3688 0.171 Uiso 1 1 calc R A 1
H41B H 0.4410 0.6494 0.4232 0.171 Uiso 1 1 calc R A 1
H41C H 0.3841 0.6546 0.3538 0.171 Uiso 1 1 calc R A 1
C42 C 0.5670(8) 0.5416(5) 0.3432(5) 0.096(3) Uani 1 1 d . A 1
H42A H 0.5089 0.5249 0.3219 0.144 Uiso 1 1 calc R A 1
H42B H 0.5683 0.5134 0.3912 0.144 Uiso 1 1 calc R A 1
H42C H 0.6335 0.5231 0.3197 0.144 Uiso 1 1 calc R A 1
C43 C 0.8848(6) 0.6852(5) 0.4408(4) 0.045(2) Uani 1 1 d . A 1
C44 C 0.9600(7) 0.7437(5) 0.4470(5) 0.061(2) Uani 1 1 d . A 1
C45 C 0.9849(8) 0.7465(7) 0.5165(7) 0.090(4) Uani 1 1 d . A 1
H45 H 1.0317 0.7846 0.5236 0.108 Uiso 1 1 calc R A 1
C46 C 0.9406(10) 0.6931(8) 0.5745(6) 0.101(4) Uani 1 1 d . A 1
H46 H 0.9574 0.6963 0.6192 0.121 Uiso 1 1 calc R A 1
C47 C 0.8733(8) 0.6371(7) 0.5640(6) 0.081(3) Uani 1 1 d . A 1
H47 H 0.8465 0.6005 0.6024 0.098 Uiso 1 1 calc R A 1
C48 C 0.8426(6) 0.6319(6) 0.4990(5) 0.059(2) Uani 1 1 d . A 1
C49 C 1.0118(7) 0.7993(6) 0.3836(5) 0.083(3) Uani 1 1 d . A 1
H49 H 0.9761 0.7927 0.3425 0.100 Uiso 1 1 calc R A 1
C50 C 0.9926(10) 0.8980(6) 0.3887(6) 0.147(6) Uani 1 1 d . A 1
H50A H 0.9170 0.9180 0.3911 0.221 Uiso 1 1 calc R A 1
H50B H 1.0250 0.9314 0.3485 0.221 Uiso 1 1 calc R A 1
H50C H 1.0239 0.9064 0.4298 0.221 Uiso 1 1 calc R A 1
C51 C 1.1324(8) 0.7641(8) 0.3734(5) 0.136(5) Uani 1 1 d . A 1
H51A H 1.1729 0.7850 0.4050 0.204 Uiso 1 1 calc R A 1
H51B H 1.1565 0.7851 0.3265 0.204 Uiso 1 1 calc R A 1
H51C H 1.1423 0.7004 0.3823 0.204 Uiso 1 1 calc R A 1
C52 C 0.7662(7) 0.5672(6) 0.4924(5) 0.080(3) Uani 1 1 d . A 1
H52 H 0.7426 0.5796 0.4446 0.096 Uiso 1 1 calc R A 1
C53 C 0.6638(6) 0.5778(6) 0.5432(5) 0.096(3) Uani 1 1 d . A 1
H53A H 0.6839 0.5565 0.5903 0.143 Uiso 1 1 calc R A 1
H53B H 0.6115 0.5441 0.5322 0.143 Uiso 1 1 calc R A 1
H53C H 0.6338 0.6392 0.5380 0.143 Uiso 1 1 calc R A 1
C54 C 0.8231(8) 0.4689(5) 0.5080(5) 0.122(4) Uani 1 1 d . A 1
H54A H 0.8813 0.4606 0.4745 0.183 Uiso 1 1 calc R A 1
H54B H 0.7726 0.4292 0.5054 0.183 Uiso 1 1 calc R A 1
H54C H 0.8504 0.4566 0.5538 0.183 Uiso 1 1 calc R A 1
C55 C 0.9460(6) 0.9158(5) 0.1844(4) 0.043(2) Uani 1 1 d . A 1
C56 C 1.0457(6) 0.8910(6) 0.1424(5) 0.058(2) Uani 1 1 d . A 1
C57 C 1.0754(7) 0.9465(7) 0.0832(5) 0.083(3) Uani 1 1 d . A 1
H57 H 1.0350 1.0019 0.0712 0.099 Uiso 1 1 calc R A 1
C58 C 1.1628(8) 0.9229(8) 0.0412(5) 0.098(4) Uani 1 1 d . A 1
H58 H 1.1825 0.9631 0.0026 0.118 Uiso 1 1 calc R A 1
C59 C 1.2210(8) 0.8399(10) 0.0565(6) 0.111(4) Uani 1 1 d . A 1
H59 H 1.2782 0.8230 0.0270 0.133 Uiso 1 1 calc R A 1
C60 C 1.1954(9) 0.7818(8) 0.1148(6) 0.115(4) Uani 1 1 d . A 1
H60 H 1.2376 0.7269 0.1251 0.138 Uiso 1 1 calc R A 1
C61 C 1.1041(7) 0.8034(7) 0.1612(5) 0.092(3) Uani 1 1 d . A 1
H61 H 1.0848 0.7636 0.2001 0.110 Uiso 1 1 calc R A 1

loop_
_atom_site_aniso_label
_atom_site_aniso_U_11
_atom_site_aniso_U_22
_atom_site_aniso_U_33
_atom_site_aniso_U_23
_atom_site_aniso_U_13
_atom_site_aniso_U_12
Pd1 0.0384(4) 0.0392(3) 0.0505(5) -0.0043(3) -0.0022(3) -0.0071(3)
Pd2 0.0309(3) 0.0343(3) 0.0541(5) -0.0008(3) -0.0031(3) -0.0084(3)
N1 0.046(4) 0.045(4) 0.068(5) -0.007(3) -0.020(4) -0.008(4)
N2 0.048(4) 0.045(4) 0.068(5) -0.014(3) -0.019(4) -0.004(4)
N3 0.035(4) 0.043(4) 0.058(5) -0.007(3) -0.004(3) -0.008(3)
N4 0.021(3) 0.041(4) 0.066(5) 0.002(3) -0.011(3) -0.007(3)
N5 0.016(3) 0.050(4) 0.074(4) 0.000(3) 0.012(3) 0.012(3)
N6 0.036(4) 0.050(4) 0.060(5) -0.017(4) 0.003(3) 0.002(3)
N7 0.030(3) 0.031(3) 0.039(4) 0.002(3) -0.003(3) 0.002(3)
N8 0.040(4) 0.057(4) 0.056(5) -0.013(4) -0.003(3) -0.002(4)
Cl1 0.0754(16) 0.0683(14) 0.0628(16) 0.0093(11) 0.0152(12) -0.0046(13)
Cl2 0.0593(13) 0.0392(10) 0.0488(13) -0.0001(9) 0.0029(10) -0.0023(10)
Cl3 0.0594(14) 0.0480(11) 0.0724(16) -0.0002(10) 0.0175(11) -0.0147(11)
C1 0.057(6) 0.030(4) 0.037(5) -0.001(3) -0.019(4) 0.000(4)
C2 0.047(6) 0.064(6) 0.121(9) -0.021(6) -0.027(6) 0.011(5)
C3 0.048(6) 0.049(5) 0.142(9) -0.027(6) -0.016(6) 0.003(5)
C4 0.037(5) 0.061(5) 0.056(7) -0.031(5) -0.005(4) -0.015(4)
C5 0.062(6) 0.098(8) 0.073(9) -0.024(6) -0.003(5) -0.037(6)
C6 0.109(10) 0.189(14) 0.115(12) -0.086(11) 0.026(8) -0.074(10)
C7 0.130(11) 0.136(11) 0.209(15) -0.115(12) 0.044(11) -0.075(9)
C8 0.109(9) 0.089(8) 0.141(11) -0.028(7) 0.025(8) -0.047(7)
C9 0.043(5) 0.069(6) 0.088(8) -0.026(6) 0.001(5) -0.008(5)
C10 0.093(9) 0.168(11) 0.092(9) -0.042(8) -0.021(7) -0.028(9)
C11 0.136(12) 0.283(18) 0.113(11) -0.015(11) -0.029(9) 0.022(13)
C12 0.189(15) 0.291(18) 0.113(11) -0.127(12) 0.033(10) -0.074(14)
C13 0.052(6) 0.095(7) 0.077(7) -0.026(6) 0.001(5) -0.001(5)
C14 0.077(8) 0.148(10) 0.123(9) -0.059(7) 0.010(6) 0.019(7)
C15 0.086(8) 0.116(8) 0.108(9) 0.020(7) 0.021(6) 0.005(7)
C16 0.059(6) 0.042(5) 0.062(7) -0.002(4) 0.005(5) -0.019(5)
C17 0.104(9) 0.048(6) 0.102(9) -0.010(6) 0.019(7) -0.032(6)
C18 0.163(12) 0.042(5) 0.125(10) -0.001(6) 0.065(8) -0.024(7)
C19 0.111(8) 0.096(7) 0.157(9) -0.038(7) 0.022(7) -0.027(6)
C20 0.058(7) 0.070(6) 0.159(11) -0.016(7) -0.007(7) -0.014(6)
C21 0.052(6) 0.056(5) 0.089(8) -0.031(5) 0.015(5) -0.022(5)
C22 0.229(17) 0.073(7) 0.108(10) -0.001(7) 0.011(9) -0.017(9)
C23 0.38(3) 0.137(11) 0.110(11) 0.001(9) 0.054(11) -0.021(14)
C24 0.262(19) 0.083(8) 0.164(12) 0.019(8) -0.039(12) 0.047(10)
C25 0.054(6) 0.067(6) 0.091(8) -0.017(6) -0.016(5) -0.018(5)
C26 0.111(10) 0.145(10) 0.146(11) 0.051(8) -0.075(9) -0.052(9)
C27 0.239(17) 0.142(11) 0.136(12) -0.068(9) 0.041(11) -0.072(12)
C28 0.055(5) 0.035(4) 0.039(5) 0.004(4) -0.011(4) -0.017(4)
C29 0.084(7) 0.043(5) 0.090(8) -0.028(5) 0.014(6) -0.012(5)
C30 0.054(6) 0.050(5) 0.090(8) -0.018(5) -0.022(5) 0.002(5)
C31 0.057(6) 0.049(5) 0.047(6) -0.009(4) 0.000(5) -0.023(4)
C32 0.069(7) 0.084(7) 0.064(8) -0.017(6) 0.000(6) -0.025(6)
C33 0.101(9) 0.168(11) 0.067(8) 0.013(7) -0.039(8) -0.035(9)
C34 0.062(8) 0.182(13) 0.136(13) 0.007(10) -0.052(9) -0.024(9)
C35 0.061(7) 0.139(9) 0.082(9) -0.004(7) -0.023(7) -0.016(7)
C36 0.051(6) 0.065(5) 0.058(7) -0.001(5) -0.002(5) -0.018(5)
C37 0.103(9) 0.100(8) 0.065(8) 0.005(6) -0.019(6) -0.045(7)
C38 0.128(10) 0.147(9) 0.072(8) 0.026(7) -0.032(7) -0.083(8)
C39 0.129(11) 0.184(12) 0.124(11) -0.059(9) 0.013(8) -0.057(10)
C40 0.043(5) 0.088(7) 0.073(7) -0.026(5) 0.004(5) -0.020(5)
C41 0.058(7) 0.146(10) 0.150(10) -0.048(8) 0.020(6) -0.037(7)
C42 0.087(8) 0.063(6) 0.142(10) -0.020(6) 0.034(6) -0.041(6)
C43 0.025(4) 0.045(5) 0.059(6) 0.001(4) -0.008(4) 0.002(4)
C44 0.041(5) 0.060(5) 0.075(7) 0.015(5) -0.018(5) -0.006(5)
C45 0.063(7) 0.086(7) 0.124(10) -0.020(7) -0.054(7) 0.010(6)
C46 0.100(10) 0.112(9) 0.073(9) 0.012(7) -0.023(8) 0.014(8)
C47 0.054(7) 0.091(8) 0.086(9) 0.015(6) -0.017(6) -0.001(6)
C48 0.034(5) 0.068(6) 0.064(7) 0.012(5) -0.008(5) 0.005(5)
C49 0.067(7) 0.075(7) 0.109(9) 0.018(6) -0.040(6) -0.040(6)
C50 0.171(13) 0.077(8) 0.198(13) 0.024(8) -0.097(11) -0.053(8)
C51 0.061(7) 0.185(12) 0.135(10) 0.059(8) 0.008(7) -0.044(8)
C52 0.047(6) 0.083(7) 0.097(8) 0.030(6) -0.005(5) -0.023(6)
C53 0.048(6) 0.101(7) 0.108(8) 0.039(6) 0.038(5) -0.005(6)
C54 0.082(8) 0.056(6) 0.210(12) 0.014(7) 0.008(8) -0.007(6)
C55 0.032(4) 0.058(5) 0.033(5) 0.009(4) 0.009(4) -0.017(4)
C56 0.038(5) 0.083(7) 0.057(7) -0.016(5) 0.003(4) -0.024(5)
C57 0.051(6) 0.110(8) 0.077(8) 0.004(6) 0.010(5) -0.009(6)
C58 0.074(8) 0.113(9) 0.089(9) 0.006(7) 0.025(6) 0.001(7)
C59 0.067(8) 0.179(13) 0.093(10) -0.045(9) 0.025(7) -0.025(9)
C60 0.087(8) 0.108(9) 0.129(11) -0.007(8) 0.051(8) 0.006(7)
C61 0.064(7) 0.116(8) 0.073(7) 0.012(6) 0.012(5) 0.014(7)

loop_
_atom_type_symbol
_atom_type_description
_atom_type_scat_dispersion_real
_atom_type_scat_dispersion_imag
_atom_type_scat_source
C C 0.0033 0.0016 'International Tables Vol C Tables 4.2.6.8 and 6.1.1.4'
H H 0.0000 0.0000 'International Tables Vol C Tables 4.2.6.8 and 6.1.1.4'
N N 0.0061 0.0033 'International Tables Vol C Tables 4.2.6.8 and 6.1.1.4'
Cl Cl 0.1484 0.1585 'International Tables Vol C Tables 4.2.6.8 and 6.1.1.4'
Pd Pd -0.9988 1.0072 'International Tables Vol C Tables 4.2.6.8 and 6.1.1.4'

loop_
_geom_angle_atom_site_label_1
_geom_angle_atom_site_label_2
_geom_angle_atom_site_label_3
_geom_angle
C1 Pd1 N6 178.3(3)
C1 Pd1 Cl1 90.3(2)
N6 Pd1 Cl1 90.5(2)
C1 Pd1 Cl2 89.4(2)
N6 Pd1 Cl2 89.8(2)
Cl1 Pd1 Cl2 179.62(7)
C28 Pd2 N7 90.8(3)
C28 Pd2 Cl3 89.7(2)
N7 Pd2 Cl3 174.95(15)
C28 Pd2 Cl2 178.1(2)
N7 Pd2 Cl2 88.96(16)
Cl3 Pd2 Cl2 90.64(9)
C1 N1 C2 107.9(7)
C1 N1 C4 124.7(6)
C2 N1 C4 127.4(7)
C1 N2 C3 108.3(7)
C1 N2 C16 128.8(6)
C3 N2 C16 122.9(6)
C28 N3 C29 110.4(6)
C28 N3 C31 126.1(6)
C29 N3 C31 122.8(7)
C28 N4 C30 109.3(6)
C28 N4 C43 126.7(6)
C30 N4 C43 122.0(6)
C55 N5 N6 105.7(6)
N7 N6 N5 111.3(5)
N7 N6 Pd1 122.8(5)
N5 N6 Pd1 125.9(5)
N6 N7 N8 108.4(6)
N6 N7 Pd2 127.7(4)
N8 N7 Pd2 123.7(4)
N7 N8 C55 104.0(5)
Pd1 Cl2 Pd2 103.99(9)
N1 C1 N2 106.7(6)
N1 C1 Pd1 128.5(5)
N2 C1 Pd1 124.8(6)
C3 C2 N1 110.7(8)
C2 C3 N2 106.4(7)
C5 C4 C9 124.5(9)
C5 C4 N1 118.9(9)
C9 C4 N1 116.5(8)
C4 C5 C6 119.1(11)
C4 C5 C10 123.7(10)
C6 C5 C10 117.0(11)
C7 C6 C5 119.0(12)
C8 C7 C6 121.7(13)
C7 C8 C9 119.9(11)
C4 C9 C8 115.7(9)
C4 C9 C13 123.8(9)
C8 C9 C13 120.4(10)
C5 C10 C12 118.1(11)
C5 C10 C11 111.5(9)
C12 C10 C11 110.6(10)
C9 C13 C14 110.5(7)
C9 C13 C15 114.0(8)
C14 C13 C15 106.5(8)
C17 C16 C21 120.0
C17 C16 N2 121.0(6)
C21 C16 N2 119.0(6)
C16 C17 C18 120.0
C16 C17 C22 121.3(8)
C18 C17 C22 118.4(7)
C17 C18 C19 120.0
C20 C19 C18 120.0
C19 C20 C21 120.0
C20 C21 C16 120.0
C20 C21 C25 117.9(6)
C16 C21 C25 122.1(6)
C24 C22 C17 112.2(9)
C24 C22 C23 108.5(9)
C17 C22 C23 111.9(12)
C27 C25 C26 109.0(9)
C27 C25 C21 111.8(8)
C26 C25 C21 110.4(7)
N3 C28 N4 105.7(6)
N3 C28 Pd2 127.8(5)
N4 C28 Pd2 125.7(5)
C30 C29 N3 107.7(7)
C29 C30 N4 106.9(6)
C32 C31 C36 122.9(8)
C32 C31 N3 121.0(8)
C36 C31 N3 116.0(7)
C31 C32 C33 118.2(10)
C31 C32 C37 123.9(9)
C33 C32 C37 117.7(10)
C34 C33 C32 117.3(10)
C35 C34 C33 123.7(10)
C34 C35 C36 120.8(11)
C35 C36 C31 117.0(9)
C35 C36 C40 118.6(9)
C31 C36 C40 124.0(7)
C32 C37 C38 113.8(9)
C32 C37 C39 111.1(8)
C38 C37 C39 109.8(9)
C36 C40 C42 111.2(7)
C36 C40 C41 115.6(7)
C42 C40 C41 109.6(8)
C48 C43 C44 121.8(8)
C48 C43 N4 119.8(8)
C44 C43 N4 118.3(8)
C43 C44 C45 115.5(9)
C43 C44 C49 122.7(8)
C45 C44 C49 121.8(10)
C46 C45 C44 121.9(11)
C47 C46 C45 119.0(12)
C46 C47 C48 123.0(11)
C43 C48 C47 118.8(9)
C43 C48 C52 122.0(9)
C47 C48 C52 119.2(9)
C44 C49 C51 111.3(7)
C44 C49 C50 110.9(9)
C51 C49 C50 112.4(9)
C48 C52 C53 111.4(8)
C48 C52 C54 111.1(7)
C53 C52 C54 109.1(8)
N5 C55 N8 110.6(6)
N5 C55 C56 126.9(7)
N8 C55 C56 122.5(7)
C57 C56 C61 120.3(8)
C57 C56 C55 121.1(8)
C61 C56 C55 118.2(8)
C58 C57 C56 122.3(9)
C59 C58 C57 119.8(10)
C58 C59 C60 120.5(10)
C59 C60 C61 122.0(10)
C56 C61 C60 115.0(9)

loop_
_geom_bond_atom_site_label_1
_geom_bond_atom_site_label_2
_geom_bond_distance
Pd1 C1 1.994(7)
Pd1 N6 2.120(6)
Pd1 Cl1 2.302(3)
Pd1 Cl2 2.342(3)
Pd2 C28 1.982(7)
Pd2 N7 2.076(6)
Pd2 Cl3 2.289(3)
Pd2 Cl2 2.400(3)
N1 C1 1.350(9)
N1 C2 1.415(9)
N1 C4 1.431(9)
N2 C1 1.407(8)
N2 C3 1.422(9)
N2 C16 1.421(8)
N3 C28 1.348(8)
N3 C29 1.405(8)
N3 C31 1.448(9)
N4 C28 1.386(7)
N4 C30 1.412(8)
N4 C43 1.461(9)
N5 C55 1.320(8)
N5 N6 1.315(8)
N6 N7 1.304(7)
N7 N8 1.355(7)
N8 C55 1.371(9)
C2 C3 1.309(11)
C4 C5 1.353(11)
C4 C9 1.409(11)
C5 C6 1.403(15)
C5 C10 1.520(13)
C6 C7 1.392(16)
C7 C8 1.388(14)
C8 C9 1.433(12)
C9 C13 1.520(11)
C10 C12 1.570(13)
C10 C11 1.626(13)
C13 C14 1.574(10)
C13 C15 1.585(11)
C16 C17 1.3900
C16 C21 1.3900
C17 C18 1.3900
C17 C22 1.590(13)
C18 C19 1.3900
C19 C20 1.3900
C20 C21 1.3900
C21 C25 1.567(10)
C22 C24 1.567(13)
C22 C23 1.610(15)
C25 C27 1.507(12)
C25 C26 1.548(11)
C29 C30 1.341(9)
C31 C32 1.370(10)
C31 C36 1.435(11)
C32 C33 1.433(12)
C32 C37 1.514(13)
C33 C34 1.408(15)
C34 C35 1.335(13)
C35 C36 1.387(11)
C36 C40 1.501(10)
C37 C38 1.601(12)
C37 C39 1.612(13)
C40 C42 1.549(10)
C40 C41 1.573(11)
C43 C48 1.401(10)
C43 C44 1.432(11)
C44 C45 1.429(11)
C44 C49 1.539(11)
C45 C46 1.410(13)
C46 C47 1.353(13)
C47 C48 1.378(11)
C48 C52 1.520(12)
C49 C51 1.550(12)
C49 C50 1.534(12)
C52 C53 1.583(11)
C52 C54 1.569(10)
C55 C56 1.495(10)
C56 C57 1.374(11)
C56 C61 1.441(11)
C57 C58 1.375(12)
C58 C59 1.376(13)
C59 C60 1.369(13)
C60 C61 1.455(12)

loop_
_platon_squeeze_void_nr
_platon_squeeze_void_average_x
_platon_squeeze_void_average_y
_platon_squeeze_void_average_z
_platon_squeeze_void_volume
_platon_squeeze_void_count_electrons
_platon_squeeze_void_content
1 0.000 0.069 0.438 7 0 ' '
2 0.000 0.501 -0.001 763 265 ' '
3 0.001 0.935 0.555 5 0 ' '
4 0.413 0.090 0.788 13 1 ' '
5 0.587 0.910 0.212 13 1 ' '
